data_7127455
loop_
_publ_author_name
'Marques, Carolina S.'
'Cruz, Hugo'
'Lawrence, Simon E.'
'Gago, Sandra'
'Prates Ramalho, Jo\~ao P'
'Morgado, Jorge'
'Branco, Lu\'is C'
'Burke, Anthony J.'

_publ_section_title
;
 Ambipolar pentacyclic diamides with interesting electrochemical and
 optoelectronic properties.
;
_journal_issue 94
_journal_name_full 'Chemical communications (Cambridge, England)'
_journal_page_first 14893
_journal_page_last 14896
_journal_paper_doi 10.1039/d0cc04629a
_journal_volume 56
_journal_year 2020
_chemical_formula_moiety 'C19 H14 N2 O3'
_chemical_formula_sum 'C19 H14 N2 O3'
_chemical_formula_weight 318.32
_space_group_crystal_system triclinic
_space_group_IT_number 2
_space_group_name_Hall '-P 1'
_space_group_name_H-M_alt 'P -1'
_atom_sites_solution_hydrogens geom
_audit_update_record
;
2020-05-02 deposited with the CCDC.	2020-11-02 downloaded from the CCDC.
;
_cell_angle_alpha 95.6420(10)
_cell_angle_beta 97.6770(10)
_cell_angle_gamma 104.5520(10)
_cell_formula_units_Z 4
_cell_length_a 7.5891(2)
_cell_length_b 10.1094(3)
_cell_length_c 20.3877(6)
_cell_measurement_reflns_used 128
_cell_measurement_temperature 296.(2)
_cell_measurement_theta_max 38.2193
_cell_measurement_theta_min 8.4421
_cell_volume 1486.17(7)
_computing_cell_refinement 'APEX2 v2014.11-0 (Bruker AXS)'
_computing_data_collection 'Bruker Instrument Service v2013.12.0.0'
_computing_structure_refinement 'SHELXL-2014/7 (Sheldrick, 2014)'
_diffrn_ambient_temperature 296.(2)
_diffrn_detector_area_resol_mean 8.3333
_diffrn_measured_fraction_theta_full 0.961
_diffrn_measured_fraction_theta_max 0.961
_diffrn_measurement_device_type 'Bruker APEX-II CCD'
_diffrn_measurement_method '\f and \w scans'
_diffrn_radiation_monochromator 'Incoatec Montel Multilayer Mirror'
_diffrn_radiation_type CuK\a
_diffrn_radiation_wavelength 1.54178
_diffrn_reflns_av_R_equivalents 0.0201
_diffrn_reflns_av_unetI/netI 0.0134
_diffrn_reflns_limit_h_max 8
_diffrn_reflns_limit_h_min -7
_diffrn_reflns_limit_k_max 12
_diffrn_reflns_limit_k_min -11
_diffrn_reflns_limit_l_max 24
_diffrn_reflns_limit_l_min -24
_diffrn_reflns_number 36229
_diffrn_reflns_theta_full 67.32
_diffrn_reflns_theta_max 67.32
_diffrn_reflns_theta_min 2.21
_diffrn_source 'Incoatec Microfocus X-ray Source I\mS'
_diffrn_source_type 'sealed source'
_exptl_absorpt_coefficient_mu 0.801
_exptl_absorpt_correction_T_max 0.97
_exptl_absorpt_correction_T_min 0.87
_exptl_absorpt_correction_type multi-scan
_exptl_absorpt_process_details 'SADABS V2014/5 (Bruker AXS Inc.)'
_exptl_crystal_colour 'fluorescent orange'
_exptl_crystal_density_diffrn 1.423
_exptl_crystal_density_method 'not measured'
_exptl_crystal_description Prism
_exptl_crystal_F_000 664
_exptl_crystal_size_max 0.168
_exptl_crystal_size_mid 0.086
_exptl_crystal_size_min 0.038
_refine_diff_density_max 0.161
_refine_diff_density_min -0.162
_refine_ls_extinction_method none
_refine_ls_goodness_of_fit_ref 1.050
_refine_ls_hydrogen_treatment constr
_refine_ls_matrix_type full
_refine_ls_number_parameters 435
_refine_ls_number_reflns 5115
_refine_ls_number_restraints 0
_refine_ls_restrained_S_all 1.050
_refine_ls_R_factor_all 0.0352
_refine_ls_R_factor_gt 0.0341
_refine_ls_shift/su_max 0.000
_refine_ls_shift/su_mean 0.000
_refine_ls_structure_factor_coef Fsqd
_refine_ls_weighting_details 'w=1/[\s^2^(Fo^2^)+(0.0426P)^2^+0.3660P] where P=(Fo^2^+2Fc^2^)/3'
_refine_ls_weighting_scheme calc
_refine_ls_wR_factor_gt 0.0887
_refine_ls_wR_factor_ref 0.0898
_reflns_number_gt 4871
_reflns_number_total 5115
_reflns_threshold_expression 'I > 2\s(I)'
_cod_data_source_file d0cc04629a2.cif
_cod_data_source_block I
_cod_database_code 7127455

loop_
_space_group_symop_operation_xyz
'x, y, z'
'-x, -y, -z'

loop_
_atom_site_type_symbol
_atom_site_label
_atom_site_fract_x
_atom_site_fract_y
_atom_site_fract_z
_atom_site_U_iso_or_equiv
_atom_site_adp_type
_atom_site_calc_flag
_atom_site_refinement_flags_adp
_atom_site_refinement_flags_occupancy
_atom_site_refinement_flags_posn
_atom_site_occupancy
_atom_site_disorder_assembly
_atom_site_disorder_group
N N1 0.26523(14) 0.92145(10) 0.38738(5) 0.0383(2) Uani d . . . 1 . .
C C2 0.36152(17) 1.06673(12) 0.39894(6) 0.0417(3) Uani d . . . 1 . .
H H2 0.4203 1.0932 0.4458 0.05 Uiso calc U . R 1 . .
C C3 0.50615(18) 1.09256(13) 0.35440(7) 0.0445(3) Uani d . . . 1 . .
H H3A 0.5578 1.191 0.3557 0.053 Uiso calc U . R 1 . .
H H3B 0.6052 1.0526 0.3698 0.053 Uiso calc U . R 1 . .
N N4 0.42154(14) 1.03048(10) 0.28669(5) 0.0388(2) Uani d . . . 1 . .
C C5 0.28602(15) 0.90273(11) 0.27191(6) 0.0353(3) Uani d . . . 1 . .
C C6 0.21169(16) 0.84535(11) 0.32258(6) 0.0347(3) Uani d . . . 1 . .
C C7 0.19479(18) 0.84787(13) 0.43596(6) 0.0420(3) Uani d . . . 1 . .
O O8 0.22459(15) 0.89007(11) 0.49568(5) 0.0571(3) Uani d . . . 1 . .
C C9 0.08294(17) 0.71390(13) 0.39962(6) 0.0402(3) Uani d . . . 1 . .
C C10 0.09198(16) 0.71157(12) 0.33156(6) 0.0369(3) Uani d . . . 1 . .
C C11 -0.00089(18) 0.59164(13) 0.28838(7) 0.0462(3) Uani d . . . 1 . .
H H11 0.0048 0.5861 0.2429 0.055 Uiso calc U . R 1 . .
C C12 -0.10203(19) 0.48055(14) 0.31431(8) 0.0546(4) Uani d . . . 1 . .
H H12 -0.1659 0.4006 0.2856 0.066 Uiso calc U . R 1 . .
C C13 -0.1103(2) 0.48562(14) 0.38198(9) 0.0558(4) Uani d . . . 1 . .
H H13 -0.1793 0.4096 0.398 0.067 Uiso calc U . R 1 . .
C C14 -0.01687(19) 0.60263(14) 0.42562(8) 0.0501(3) Uani d . . . 1 . .
H H14 -0.0207 0.6068 0.4712 0.06 Uiso calc U . R 1 . .
O O15 0.24412(13) 1.15107(9) 0.38220(5) 0.0505(2) Uani d . . . 1 . .
C C16 0.0837(2) 1.13029(17) 0.41293(9) 0.0626(4) Uani d . . . 1 . .
H H16A 0.0011 1.0417 0.3949 0.094 Uiso calc U . R 1 . .
H H16B 0.0234 1.2012 0.4044 0.094 Uiso calc U . R 1 . .
H H16C 0.1183 1.134 0.4603 0.094 Uiso calc U . R 1 . .
C C17 0.48857(17) 1.07608(13) 0.23133(7) 0.0415(3) Uani d . . . 1 . .
O O18 0.60822(14) 1.18207(10) 0.23152(5) 0.0575(3) Uani d . . . 1 . .
C C19 0.38500(17) 0.97108(13) 0.17489(6) 0.0407(3) Uani d . . . 1 . .
C C20 0.26085(16) 0.86726(12) 0.19904(6) 0.0376(3) Uani d . . . 1 . .
C C21 0.14007(19) 0.76152(15) 0.15347(7) 0.0491(3) Uani d . . . 1 . .
H H21 0.0531 0.6928 0.1678 0.059 Uiso calc U . R 1 . .
C C22 0.1519(2) 0.76056(17) 0.08626(7) 0.0590(4) Uani d . . . 1 . .
H H22 0.0714 0.6901 0.0555 0.071 Uiso calc U . R 1 . .
C C23 0.2799(2) 0.86118(17) 0.06351(7) 0.0577(4) Uani d . . . 1 . .
H H23 0.2868 0.8562 0.0182 0.069 Uiso calc U . R 1 . .
C C24 0.3972(2) 0.96894(15) 0.10781(7) 0.0503(3) Uani d . . . 1 . .
H H24 0.4822 1.0382 0.093 0.06 Uiso calc U . R 1 . .
N N31 0.42912(14) 0.44199(11) 0.12333(5) 0.0412(2) Uani d . . . 1 . .
C C32 0.59292(17) 0.54384(13) 0.11357(6) 0.0417(3) Uani d . . . 1 . .
H H32 0.5864 0.555 0.0662 0.05 Uiso calc U . R 1 . .
C C33 0.60238(19) 0.67870(13) 0.15426(7) 0.0444(3) Uani d . . . 1 . .
H H33A 0.7204 0.7441 0.1544 0.053 Uiso calc U . R 1 . .
H H33B 0.5056 0.7169 0.1347 0.053 Uiso calc U . R 1 . .
N N34 0.58005(14) 0.65575(10) 0.22225(5) 0.0393(2) Uani d . . . 1 . .
C C35 0.46219(16) 0.53478(11) 0.23723(6) 0.0350(3) Uani d . . . 1 . .
C C36 0.37916(16) 0.43024(12) 0.18730(6) 0.0350(3) Uani d . . . 1 . .
C C37 0.32451(19) 0.33432(14) 0.07591(6) 0.0473(3) Uani d . . . 1 . .
O O38 0.34295(18) 0.31774(13) 0.01731(5) 0.0745(4) Uani d . . . 1 . .
C C39 0.19418(17) 0.24817(13) 0.11141(6) 0.0406(3) Uani d . . . 1 . .
C C40 0.22892(16) 0.30262(12) 0.17892(6) 0.0359(3) Uani d . . . 1 . .
C C41 0.11944(18) 0.23424(14) 0.22135(7) 0.0462(3) Uani d . . . 1 . .
H H41 0.1377 0.2685 0.2665 0.055 Uiso calc U . R 1 . .
C C42 -0.01692(19) 0.11454(15) 0.19530(8) 0.0530(3) Uani d . . . 1 . .
H H42 -0.0885 0.0675 0.2237 0.064 Uiso calc U . R 1 . .
C C43 -0.04952(19) 0.06307(14) 0.12807(8) 0.0537(4) Uani d . . . 1 . .
H H43 -0.143 -0.017 0.1118 0.064 Uiso calc U . R 1 . .
C C44 0.05558(19) 0.12980(14) 0.08536(7) 0.0496(3) Uani d . . . 1 . .
H H44 0.0342 0.0963 0.0401 0.06 Uiso calc U . R 1 . .
O O45 0.75545(12) 0.50750(9) 0.13640(5) 0.0478(2) Uani d . . . 1 . .
C C46 0.7768(3) 0.38652(19) 0.10064(11) 0.0773(5) Uani d . . . 1 . .
H H46A 0.6872 0.3075 0.1094 0.116 Uiso calc U . R 1 . .
H H46B 0.8987 0.3775 0.1146 0.116 Uiso calc U . R 1 . .
H H46C 0.7592 0.3927 0.0536 0.116 Uiso calc U . R 1 . .
C C47 0.64640(17) 0.75546(12) 0.27703(7) 0.0413(3) Uani d . . . 1 . .
O O48 0.74299(14) 0.87159(9) 0.27629(5) 0.0575(3) Uani d . . . 1 . .
C C49 0.57346(17) 0.69185(12) 0.33310(6) 0.0392(3) Uani d . . . 1 . .
C C50 0.46345(16) 0.55798(12) 0.30925(6) 0.0356(3) Uani d . . . 1 . .
C C51 0.38679(18) 0.47531(13) 0.35404(6) 0.0424(3) Uani d . . . 1 . .
H H51 0.3185 0.3845 0.3397 0.051 Uiso calc U . R 1 . .
C C52 0.4139(2) 0.53065(15) 0.42038(7) 0.0493(3) Uani d . . . 1 . .
H H52 0.3598 0.4768 0.4506 0.059 Uiso calc U . R 1 . .
C C53 0.5198(2) 0.66474(15) 0.44322(7) 0.0527(3) Uani d . . . 1 . .
H H53 0.5347 0.6996 0.4882 0.063 Uiso calc U . R 1 . .
C C54 0.6027(2) 0.74636(13) 0.39987(7) 0.0482(3) Uani d . . . 1 . .
H H54 0.6763 0.8355 0.4149 0.058 Uiso calc U . R 1 . .

loop_
_atom_site_aniso_label
_atom_site_aniso_U_11
_atom_site_aniso_U_22
_atom_site_aniso_U_33
_atom_site_aniso_U_12
_atom_site_aniso_U_13
_atom_site_aniso_U_23
N1 0.0415(6) 0.0303(5) 0.0376(5) 0.0031(4) 0.0043(4) -0.0005(4)
C2 0.0445(7) 0.0309(6) 0.0422(7) 0.0023(5) 0.0034(5) -0.0040(5)
C3 0.0404(7) 0.0360(6) 0.0478(7) -0.0006(5) 0.0025(5) -0.0034(5)
N4 0.0353(5) 0.0315(5) 0.0440(6) 0.0012(4) 0.0057(4) -0.0009(4)
C5 0.0299(6) 0.0300(6) 0.0427(6) 0.0057(5) 0.0029(5) -0.0005(5)
C6 0.0313(6) 0.0293(6) 0.0401(6) 0.0065(5) 0.0015(5) -0.0010(5)
C7 0.0416(7) 0.0402(7) 0.0431(7) 0.0098(5) 0.0061(5) 0.0047(5)
O8 0.0669(6) 0.0586(6) 0.0398(5) 0.0066(5) 0.0101(4) 0.0028(4)
C9 0.0358(6) 0.0362(6) 0.0488(7) 0.0097(5) 0.0059(5) 0.0080(5)
C10 0.0299(6) 0.0307(6) 0.0480(7) 0.0072(5) 0.0019(5) 0.0037(5)
C11 0.0423(7) 0.0351(6) 0.0543(8) 0.0041(5) -0.0008(6) 0.0009(6)
C12 0.0427(7) 0.0325(7) 0.0790(11) 0.0011(6) -0.0024(7) 0.0025(6)
C13 0.0445(8) 0.0396(7) 0.0815(11) 0.0040(6) 0.0106(7) 0.0194(7)
C14 0.0465(7) 0.0456(7) 0.0601(8) 0.0111(6) 0.0112(6) 0.0169(6)
O15 0.0580(6) 0.0373(5) 0.0614(6) 0.0157(4) 0.0211(5) 0.0080(4)
C16 0.0571(9) 0.0568(9) 0.0803(11) 0.0199(7) 0.0237(8) 0.0102(8)
C17 0.0380(6) 0.0349(6) 0.0521(7) 0.0082(5) 0.0120(5) 0.0067(5)
O18 0.0553(6) 0.0414(5) 0.0693(7) -0.0038(4) 0.0198(5) 0.0068(5)
C19 0.0392(7) 0.0387(6) 0.0461(7) 0.0136(5) 0.0085(5) 0.0056(5)
C20 0.0335(6) 0.0371(6) 0.0418(6) 0.0107(5) 0.0049(5) 0.0020(5)
C21 0.0438(7) 0.0491(8) 0.0464(7) 0.0037(6) 0.0030(6) -0.0022(6)
C22 0.0596(9) 0.0636(9) 0.0446(8) 0.0112(7) -0.0027(7) -0.0075(7)
C23 0.0687(10) 0.0667(10) 0.0408(7) 0.0245(8) 0.0091(7) 0.0055(7)
C24 0.0558(8) 0.0511(8) 0.0496(8) 0.0183(7) 0.0154(6) 0.0133(6)
N31 0.0413(6) 0.0424(6) 0.0345(5) 0.0004(4) 0.0056(4) 0.0081(4)
C32 0.0418(7) 0.0429(7) 0.0384(6) 0.0041(5) 0.0090(5) 0.0124(5)
C33 0.0466(7) 0.0383(7) 0.0505(7) 0.0085(6) 0.0135(6) 0.0165(6)
N34 0.0409(6) 0.0300(5) 0.0455(6) 0.0043(4) 0.0098(4) 0.0086(4)
C35 0.0337(6) 0.0293(6) 0.0416(6) 0.0069(5) 0.0062(5) 0.0079(5)
C36 0.0342(6) 0.0345(6) 0.0361(6) 0.0073(5) 0.0063(5) 0.0087(5)
C37 0.0497(8) 0.0500(8) 0.0354(7) 0.0035(6) 0.0015(5) 0.0063(5)
O38 0.0896(8) 0.0778(8) 0.0349(5) -0.0132(6) 0.0084(5) 0.0023(5)
C39 0.0378(6) 0.0387(6) 0.0419(7) 0.0073(5) 0.0004(5) 0.0049(5)
C40 0.0320(6) 0.0328(6) 0.0418(6) 0.0077(5) 0.0038(5) 0.0059(5)
C41 0.0428(7) 0.0433(7) 0.0489(7) 0.0026(6) 0.0116(6) 0.0073(6)
C42 0.0416(7) 0.0445(7) 0.0700(9) 0.0012(6) 0.0142(7) 0.0135(7)
C43 0.0392(7) 0.0371(7) 0.0750(10) -0.0002(6) -0.0005(7) 0.0022(7)
C44 0.0455(7) 0.0431(7) 0.0516(8) 0.0055(6) -0.0037(6) -0.0019(6)
O45 0.0413(5) 0.0443(5) 0.0548(5) 0.0096(4) 0.0072(4) -0.0013(4)
C46 0.0711(11) 0.0634(11) 0.0947(13) 0.0251(9) 0.0113(10) -0.0172(9)
C47 0.0374(6) 0.0297(6) 0.0544(7) 0.0071(5) 0.0038(5) 0.0047(5)
O48 0.0592(6) 0.0319(5) 0.0727(7) -0.0028(4) 0.0103(5) 0.0061(4)
C49 0.0377(6) 0.0317(6) 0.0469(7) 0.0108(5) 0.0017(5) 0.0030(5)
C50 0.0348(6) 0.0319(6) 0.0403(6) 0.0108(5) 0.0034(5) 0.0043(5)
C51 0.0461(7) 0.0364(6) 0.0420(7) 0.0070(5) 0.0043(5) 0.0071(5)
C52 0.0580(8) 0.0510(8) 0.0402(7) 0.0157(6) 0.0070(6) 0.0103(6)
C53 0.0677(9) 0.0501(8) 0.0399(7) 0.0214(7) 0.0016(6) -0.0009(6)
C54 0.0539(8) 0.0356(7) 0.0505(8) 0.0127(6) -0.0032(6) -0.0027(6)

loop_
_atom_type_symbol
_atom_type_description
_atom_type_scat_dispersion_real
_atom_type_scat_dispersion_imag
_atom_type_scat_source
C C 0.0181 0.0091 'International Tables Vol C Tables 4.2.6.8 and 6.1.1.4'
H H 0.0000 0.0000 'International Tables Vol C Tables 4.2.6.8 and 6.1.1.4'
N N 0.0311 0.0180 'International Tables Vol C Tables 4.2.6.8 and 6.1.1.4'
O O 0.0492 0.0322 'International Tables Vol C Tables 4.2.6.8 and 6.1.1.4'

loop_
_geom_angle_atom_site_label_1
_geom_angle_atom_site_label_2
_geom_angle_atom_site_label_3
_geom_angle_site_symmetry_1
_geom_angle_site_symmetry_3
_geom_angle
_geom_angle_publ_flag
C7 N1 C6 . . 112.91(10) ?
C7 N1 C2 . . 124.15(10) ?
C6 N1 C2 . . 122.40(10) ?
O15 C2 N1 . . 112.55(10) ?
O15 C2 C3 . . 106.26(11) ?
N1 C2 C3 . . 108.68(10) ?
O15 C2 H2 . . 109.8 ?
N1 C2 H2 . . 109.8 ?
C3 C2 H2 . . 109.8 ?
N4 C3 C2 . . 108.82(10) ?
N4 C3 H3A . . 109.9 ?
C2 C3 H3A . . 109.9 ?
N4 C3 H3B . . 109.9 ?
C2 C3 H3B . . 109.9 ?
H3A C3 H3B . . 108.3 ?
C17 N4 C5 . . 113.07(10) ?
C17 N4 C3 . . 123.10(10) ?
C5 N4 C3 . . 122.77(10) ?
C6 C5 N4 . . 118.76(10) ?
C6 C5 C20 . . 136.08(11) ?
N4 C5 C20 . . 105.15(10) ?
C5 C6 N1 . . 117.98(10) ?
C5 C6 C10 . . 136.72(11) ?
N1 C6 C10 . . 105.09(10) ?
O8 C7 N1 . . 125.19(12) ?
O8 C7 C9 . . 129.85(12) ?
N1 C7 C9 . . 104.96(10) ?
C14 C9 C10 . . 122.67(12) ?
C14 C9 C7 . . 127.89(13) ?
C10 C9 C7 . . 109.44(11) ?
C11 C10 C9 . . 118.54(12) ?
C11 C10 C6 . . 133.84(12) ?
C9 C10 C6 . . 107.58(10) ?
C12 C11 C10 . . 118.82(13) ?
C12 C11 H11 . . 120.6 ?
C10 C11 H11 . . 120.6 ?
C13 C12 C11 . . 121.63(13) ?
C13 C12 H12 . . 119.2 ?
C11 C12 H12 . . 119.2 ?
C14 C13 C12 . . 120.37(13) ?
C14 C13 H13 . . 119.8 ?
C12 C13 H13 . . 119.8 ?
C13 C14 C9 . . 117.97(14) ?
C13 C14 H14 . . 121.0 ?
C9 C14 H14 . . 121.0 ?
C2 O15 C16 . . 115.53(11) ?
O15 C16 H16A . . 109.5 ?
O15 C16 H16B . . 109.5 ?
H16A C16 H16B . . 109.5 ?
O15 C16 H16C . . 109.5 ?
H16A C16 H16C . . 109.5 ?
H16B C16 H16C . . 109.5 ?
O18 C17 N4 . . 125.28(12) ?
O18 C17 C19 . . 129.51(12) ?
N4 C17 C19 . . 105.22(10) ?
C24 C19 C20 . . 122.42(12) ?
C24 C19 C17 . . 128.63(12) ?
C20 C19 C17 . . 108.94(11) ?
C21 C20 C19 . . 118.64(12) ?
C21 C20 C5 . . 133.71(12) ?
C19 C20 C5 . . 107.57(10) ?
C22 C21 C20 . . 118.62(13) ?
C22 C21 H21 . . 120.7 ?
C20 C21 H21 . . 120.7 ?
C23 C22 C21 . . 121.95(14) ?
C23 C22 H22 . . 119.0 ?
C21 C22 H22 . . 119.0 ?
C24 C23 C22 . . 120.20(13) ?
C24 C23 H23 . . 119.9 ?
C22 C23 H23 . . 119.9 ?
C23 C24 C19 . . 118.10(13) ?
C23 C24 H24 . . 121.0 ?
C19 C24 H24 . . 120.9 ?
C37 N31 C36 . . 112.30(10) ?
C37 N31 C32 . . 125.17(11) ?
C36 N31 C32 . . 121.71(10) ?
O45 C32 N31 . . 111.81(10) ?
O45 C32 C33 . . 106.89(10) ?
N31 C32 C33 . . 108.42(10) ?
O45 C32 H32 . . 109.9 ?
N31 C32 H32 . . 109.9 ?
C33 C32 H32 . . 109.9 ?
N34 C33 C32 . . 109.30(10) ?
N34 C33 H33A . . 109.8 ?
C32 C33 H33A . . 109.8 ?
N34 C33 H33B . . 109.8 ?
C32 C33 H33B . . 109.8 ?
H33A C33 H33B . . 108.3 ?
C47 N34 C35 . . 112.58(10) ?
C47 N34 C33 . . 124.15(10) ?
C35 N34 C33 . . 122.53(10) ?
C36 C35 N34 . . 119.09(11) ?
C36 C35 C50 . . 135.34(11) ?
N34 C35 C50 . . 105.58(10) ?
C35 C36 N31 . . 118.08(10) ?
C35 C36 C40 . . 136.07(11) ?
N31 C36 C40 . . 105.61(10) ?
O38 C37 N31 . . 125.50(13) ?
O38 C37 C39 . . 129.19(13) ?
N31 C37 C39 . . 105.30(11) ?
C44 C39 C40 . . 122.57(12) ?
C44 C39 C37 . . 127.82(12) ?
C40 C39 C37 . . 109.60(11) ?
C41 C40 C39 . . 118.29(11) ?
C41 C40 C36 . . 134.55(11) ?
C39 C40 C36 . . 107.11(10) ?
C42 C41 C40 . . 118.93(13) ?
C42 C41 H41 . . 120.5 ?
C40 C41 H41 . . 120.5 ?
C41 C42 C43 . . 121.69(13) ?
C41 C42 H42 . . 119.2 ?
C43 C42 H42 . . 119.2 ?
C44 C43 C42 . . 120.21(12) ?
C44 C43 H43 . . 119.9 ?
C42 C43 H43 . . 119.9 ?
C43 C44 C39 . . 118.28(13) ?
C43 C44 H44 . . 120.9 ?
C39 C44 H44 . . 120.9 ?
C32 O45 C46 . . 115.02(11) ?
O45 C46 H46A . . 109.5 ?
O45 C46 H46B . . 109.5 ?
H46A C46 H46B . . 109.5 ?
O45 C46 H46C . . 109.5 ?
H46A C46 H46C . . 109.5 ?
H46B C46 H46C . . 109.5 ?
O48 C47 N34 . . 125.14(13) ?
O48 C47 C49 . . 129.53(12) ?
N34 C47 C49 . . 105.33(10) ?
C54 C49 C50 . . 122.04(12) ?
C54 C49 C47 . . 129.05(12) ?
C50 C49 C47 . . 108.90(11) ?
C51 C50 C49 . . 119.19(11) ?
C51 C50 C35 . . 133.25(11) ?
C49 C50 C35 . . 107.50(10) ?
C52 C51 C50 . . 118.56(12) ?
C52 C51 H51 . . 120.7 ?
C50 C51 H51 . . 120.7 ?
C51 C52 C53 . . 121.68(13) ?
C51 C52 H52 . . 119.2 ?
C53 C52 H52 . . 119.2 ?
C54 C53 C52 . . 120.46(13) ?
C54 C53 H53 . . 119.8 ?
C52 C53 H53 . . 119.8 ?
C53 C54 C49 . . 117.98(12) ?
C53 C54 H54 . . 121.0 ?
C49 C54 H54 . . 121.0 ?

loop_
_geom_bond_atom_site_label_1
_geom_bond_atom_site_label_2
_geom_bond_site_symmetry_2
_geom_bond_distance
_geom_bond_publ_flag
N1 C7 . 1.3808(16) ?
N1 C6 . 1.4149(15) ?
N1 C2 . 1.4468(15) ?
C2 O15 . 1.4124(16) ?
C2 C3 . 1.5055(18) ?
C2 H2 . 0.98 ?
C3 N4 . 1.4499(16) ?
C3 H3A . 0.97 ?
C3 H3B . 0.97 ?
N4 C17 . 1.3722(16) ?
N4 C5 . 1.4105(15) ?
C5 C6 . 1.3532(17) ?
C5 C20 . 1.4686(17) ?
C6 C10 . 1.4709(16) ?
C7 O8 . 1.2212(16) ?
C7 C9 . 1.4699(18) ?
C9 C14 . 1.3844(18) ?
C9 C10 . 1.3966(18) ?
C10 C11 . 1.3916(17) ?
C11 C12 . 1.386(2) ?
C11 H11 . 0.93 ?
C12 C13 . 1.386(2) ?
C12 H12 . 0.93 ?
C13 C14 . 1.377(2) ?
C13 H13 . 0.93 ?
C14 H14 . 0.93 ?
O15 C16 . 1.4213(18) ?
C16 H16A . 0.96 ?
C16 H16B . 0.96 ?
C16 H16C . 0.96 ?
C17 O18 . 1.2174(15) ?
C17 C19 . 1.4722(18) ?
C19 C24 . 1.3816(19) ?
C19 C20 . 1.4001(18) ?
C20 C21 . 1.3896(18) ?
C21 C22 . 1.384(2) ?
C21 H21 . 0.93 ?
C22 C23 . 1.382(2) ?
C22 H22 . 0.93 ?
C23 C24 . 1.378(2) ?
C23 H23 . 0.93 ?
C24 H24 . 0.93 ?
N31 C37 . 1.3796(17) ?
N31 C36 . 1.4139(15) ?
N31 C32 . 1.4520(15) ?
C32 O45 . 1.4075(16) ?
C32 C33 . 1.5050(18) ?
C32 H32 . 0.98 ?
C33 N34 . 1.4526(16) ?
C33 H33A . 0.97 ?
C33 H33B . 0.97 ?
N34 C47 . 1.3748(16) ?
N34 C35 . 1.4091(15) ?
C35 C36 . 1.3538(17) ?
C35 C50 . 1.4624(17) ?
C36 C40 . 1.4694(16) ?
C37 O38 . 1.2214(17) ?
C37 C39 . 1.4639(18) ?
C39 C44 . 1.3834(18) ?
C39 C40 . 1.3956(17) ?
C40 C41 . 1.3920(18) ?
C41 C42 . 1.3838(19) ?
C41 H41 . 0.93 ?
C42 C43 . 1.384(2) ?
C42 H42 . 0.93 ?
C43 C44 . 1.371(2) ?
C43 H43 . 0.93 ?
C44 H44 . 0.93 ?
O45 C46 . 1.4176(18) ?
C46 H46A . 0.96 ?
C46 H46B . 0.96 ?
C46 H46C . 0.96 ?
C47 O48 . 1.2206(15) ?
C47 C49 . 1.4701(18) ?
C49 C54 . 1.3843(18) ?
C49 C50 . 1.3998(17) ?
C50 C51 . 1.3850(17) ?
C51 C52 . 1.3799(18) ?
C51 H51 . 0.93 ?
C52 C53 . 1.389(2) ?
C52 H52 . 0.93 ?
C53 C54 . 1.374(2) ?
C53 H53 . 0.93 ?
C54 H54 . 0.93 ?

loop_
_geom_torsion_atom_site_label_1
_geom_torsion_atom_site_label_2
_geom_torsion_atom_site_label_3
_geom_torsion_atom_site_label_4
_geom_torsion_site_symmetry_1
_geom_torsion_site_symmetry_2
_geom_torsion_site_symmetry_3
_geom_torsion_site_symmetry_4
_geom_torsion
_geom_torsion_publ_flag
C7 N1 C2 O15 . . . . -95.49(14) ?
C6 N1 C2 O15 . . . . 75.45(14) ?
C7 N1 C2 C3 . . . . 147.10(12) ?
C6 N1 C2 C3 . . . . -41.97(15) ?
O15 C2 C3 N4 . . . . -71.48(12) ?
N1 C2 C3 N4 . . . . 49.88(14) ?
C2 C3 N4 C17 . . . . 154.34(11) ?
C2 C3 N4 C5 . . . . -38.23(16) ?
C17 N4 C5 C6 . . . . 178.70(11) ?
C3 N4 C5 C6 . . . . 10.13(17) ?
C17 N4 C5 C20 . . . . -2.27(13) ?
C3 N4 C5 C20 . . . . -170.84(11) ?
N4 C5 C6 N1 . . . . 4.19(16) ?
C20 C5 C6 N1 . . . . -174.46(12) ?
N4 C5 C6 C10 . . . . -169.61(12) ?
C20 C5 C6 C10 . . . . 11.7(2) ?
C7 N1 C6 C5 . . . . -174.20(11) ?
C2 N1 C6 C5 . . . . 13.93(17) ?
C7 N1 C6 C10 . . . . 1.40(13) ?
C2 N1 C6 C10 . . . . -170.46(10) ?
C6 N1 C7 O8 . . . . 178.35(12) ?
C2 N1 C7 O8 . . . . -9.9(2) ?
C6 N1 C7 C9 . . . . -1.29(14) ?
C2 N1 C7 C9 . . . . 170.41(11) ?
O8 C7 C9 C14 . . . . 0.2(2) ?
N1 C7 C9 C14 . . . . 179.83(12) ?
O8 C7 C9 C10 . . . . -178.97(13) ?
N1 C7 C9 C10 . . . . 0.65(14) ?
C14 C9 C10 C11 . . . . -1.03(18) ?
C7 C9 C10 C11 . . . . 178.20(11) ?
C14 C9 C10 C6 . . . . -179.05(11) ?
C7 C9 C10 C6 . . . . 0.18(13) ?
C5 C6 C10 C11 . . . . -4.2(2) ?
N1 C6 C10 C11 . . . . -178.51(13) ?
C5 C6 C10 C9 . . . . 173.42(14) ?
N1 C6 C10 C9 . . . . -0.92(12) ?
C9 C10 C11 C12 . . . . 1.48(18) ?
C6 C10 C11 C12 . . . . 178.87(13) ?
C10 C11 C12 C13 . . . . -1.0(2) ?
C11 C12 C13 C14 . . . . -0.1(2) ?
C12 C13 C14 C9 . . . . 0.5(2) ?
C10 C9 C14 C13 . . . . 0.0(2) ?
C7 C9 C14 C13 . . . . -179.08(13) ?
N1 C2 O15 C16 . . . . 53.85(15) ?
C3 C2 O15 C16 . . . . 172.69(11) ?
C5 N4 C17 O18 . . . . -178.70(12) ?
C3 N4 C17 O18 . . . . -10.2(2) ?
C5 N4 C17 C19 . . . . 1.52(13) ?
C3 N4 C17 C19 . . . . 170.04(11) ?
O18 C17 C19 C24 . . . . -1.1(2) ?
N4 C17 C19 C24 . . . . 178.68(12) ?
O18 C17 C19 C20 . . . . -179.87(13) ?
N4 C17 C19 C20 . . . . -0.09(13) ?
C24 C19 C20 C21 . . . . -2.90(19) ?
C17 C19 C20 C21 . . . . 175.97(11) ?
C24 C19 C20 C5 . . . . 179.87(11) ?
C17 C19 C20 C5 . . . . -1.26(13) ?
C6 C5 C20 C21 . . . . 4.2(2) ?
N4 C5 C20 C21 . . . . -174.54(14) ?
C6 C5 C20 C19 . . . . -179.14(13) ?
N4 C5 C20 C19 . . . . 2.09(13) ?
C19 C20 C21 C22 . . . . 2.26(19) ?
C5 C20 C21 C22 . . . . 178.60(13) ?
C20 C21 C22 C23 . . . . 0.1(2) ?
C21 C22 C23 C24 . . . . -1.9(2) ?
C22 C23 C24 C19 . . . . 1.3(2) ?
C20 C19 C24 C23 . . . . 1.1(2) ?
C17 C19 C24 C23 . . . . -177.53(13) ?
C37 N31 C32 O45 . . . . -94.92(14) ?
C36 N31 C32 O45 . . . . 73.95(14) ?
C37 N31 C32 C33 . . . . 147.49(12) ?
C36 N31 C32 C33 . . . . -43.64(15) ?
O45 C32 C33 N34 . . . . -70.48(12) ?
N31 C32 C33 N34 . . . . 50.21(13) ?
C32 C33 N34 C47 . . . . 154.96(11) ?
C32 C33 N34 C35 . . . . -35.64(16) ?
C47 N34 C35 C36 . . . . 176.73(11) ?
C33 N34 C35 C36 . . . . 6.21(17) ?
C47 N34 C35 C50 . . . . -3.58(13) ?
C33 N34 C35 C50 . . . . -174.09(10) ?
N34 C35 C36 N31 . . . . 6.17(17) ?
C50 C35 C36 N31 . . . . -173.41(12) ?
N34 C35 C36 C40 . . . . -167.26(12) ?
C50 C35 C36 C40 . . . . 13.2(2) ?
C37 N31 C36 C35 . . . . -175.17(11) ?
C32 N31 C36 C35 . . . . 14.65(17) ?
C37 N31 C36 C40 . . . . 0.10(14) ?
C32 N31 C36 C40 . . . . -170.07(11) ?
C36 N31 C37 O38 . . . . -177.89(14) ?
C32 N31 C37 O38 . . . . -8.1(2) ?
C36 N31 C37 C39 . . . . 1.41(15) ?
C32 N31 C37 C39 . . . . 171.18(11) ?
O38 C37 C39 C44 . . . . -2.9(3) ?
N31 C37 C39 C44 . . . . 177.78(13) ?
O38 C37 C39 C40 . . . . 176.79(15) ?
N31 C37 C39 C40 . . . . -2.49(15) ?
C44 C39 C40 C41 . . . . 0.18(19) ?
C37 C39 C40 C41 . . . . -179.57(11) ?
C44 C39 C40 C36 . . . . -177.68(12) ?
C37 C39 C40 C36 . . . . 2.57(14) ?
C35 C36 C40 C41 . . . . -5.0(2) ?
N31 C36 C40 C41 . . . . -179.02(14) ?
C35 C36 C40 C39 . . . . 172.33(13) ?
N31 C36 C40 C39 . . . . -1.66(13) ?
C39 C40 C41 C42 . . . . 0.95(19) ?
C36 C40 C41 C42 . . . . 178.07(13) ?
C40 C41 C42 C43 . . . . -1.4(2) ?
C41 C42 C43 C44 . . . . 0.7(2) ?
C42 C43 C44 C39 . . . . 0.4(2) ?
C40 C39 C44 C43 . . . . -0.9(2) ?
C37 C39 C44 C43 . . . . 178.84(13) ?
N31 C32 O45 C46 . . . . 65.41(16) ?
C33 C32 O45 C46 . . . . -176.09(13) ?
C35 N34 C47 O48 . . . . -176.01(12) ?
C33 N34 C47 O48 . . . . -5.7(2) ?
C35 N34 C47 C49 . . . . 3.04(13) ?
C33 N34 C47 C49 . . . . 173.37(11) ?
O48 C47 C49 C54 . . . . -3.0(2) ?
N34 C47 C49 C54 . . . . 178.01(12) ?
O48 C47 C49 C50 . . . . 177.73(13) ?
N34 C47 C49 C50 . . . . -1.26(13) ?
C54 C49 C50 C51 . . . . -2.44(18) ?
C47 C49 C50 C51 . . . . 176.89(11) ?
C54 C49 C50 C35 . . . . 179.82(11) ?
C47 C49 C50 C35 . . . . -0.85(13) ?
C36 C35 C50 C51 . . . . 4.9(2) ?
N34 C35 C50 C51 . . . . -174.70(13) ?
C36 C35 C50 C49 . . . . -177.78(13) ?
N34 C35 C50 C49 . . . . 2.59(12) ?
C49 C50 C51 C52 . . . . 3.35(18) ?
C35 C50 C51 C52 . . . . -179.61(12) ?
C50 C51 C52 C53 . . . . -1.9(2) ?
C51 C52 C53 C54 . . . . -0.6(2) ?
C52 C53 C54 C49 . . . . 1.6(2) ?
C50 C49 C54 C53 . . . . -0.05(19) ?
C47 C49 C54 C53 . . . . -179.23(13) ?
